data_1530079
loop_
_publ_author_name
'Hayakawa, H.'
'Ishido, Y.'
'Ono, S.'
'Uruno, H.'
'Nomura, K.'

_publ_section_title
;
 Phase transformations among the polymorphs of Mg2 Ni H4
;
_journal_name_full 'Journal of the Less-Common Metals'
_journal_page_first 277
_journal_page_last 283
_journal_volume 103
_journal_year 1984
_chemical_formula_sum 'H4 Mg2 Ni'
_chemical_name_systematic 'Mg2 Ni H4'
_space_group_IT_number 9
_symmetry_space_group_name_Hall 'C -2yc'
_symmetry_space_group_name_H-M 'C 1 c 1'
_cell_angle_alpha 90
_cell_angle_beta 118.768
_cell_angle_gamma 90
_cell_formula_units_Z 8
_cell_length_a 15.0374
_cell_length_b 6.4114
_cell_length_c 6.4932
_cell_volume 548.749
_citation_journal_id_ASTM JCOMAH
_cod_data_source_file Hayakawa_JCOMAH_1984_1069.cif
_cod_data_source_block H4Mg2Ni1
_cod_original_formula_sum 'H4 Mg2 Ni1'
_cod_database_code 1530079

loop_
_symmetry_equiv_pos_as_xyz
x,y,z
x,-y,z+1/2
x+1/2,y+1/2,z
x+1/2,-y+1/2,z+1/2

loop_
_atom_site_label
_atom_site_type_symbol
_atom_site_fract_x
_atom_site_fract_y
_atom_site_fract_z
_atom_site_occupancy
_atom_site_U_iso_or_equiv
Mg2 Mg 0.1306 0.9842 0.422 1 0.0
Mg4 Mg 0.3803 0.9814 0.5828 1 0.0
Mg1 Mg 0.1195 0.4846 0.4251 1 0.0
Ni2 Ni 0 0.2658 0 1 0.0
Ni1 Ni 0.2382 0.728 0.3099 1 0.0
Mg3 Mg 0.362 0.512 0.7007 1 0.0
